data_7711551
loop_
_publ_author_name
'Long, Bing-Fan'
'Li, Yun-Lan'
'Zhu, Zhong-Hong'
'Wang, Hai-Ling'
'Liang, Fu-Pei'
'Zou, Hua-Hong'

_publ_section_title
;
 Assembly of pinwheel/twist shaped chiral lanthanide clusters with rotor
 structures by annular/linear growth mechanism and their magnetic
 properties
;
_journal_name_full 'Dalton Transactions'
_journal_paper_doi 10.1039/D2DT02653H
_journal_year 2022
_chemical_absolute_configuration rm
_chemical_formula_moiety 'C94 H88 Dy6 N12 O34, 7(H2 O), 4(C H4 O), 2(N O3), 9[CH4O], 7[H2O]'
_chemical_formula_sum 'C107 H168 Dy6 N14 O67'
_chemical_formula_weight 3697.54
_space_group_crystal_system tetragonal
_space_group_IT_number 92
_space_group_name_Hall 'P 4abw 2nw'
_space_group_name_H-M_alt 'P 41 21 2'
_atom_sites_solution_hydrogens mixed
_audit_creation_date 2022-10-16
_audit_creation_method
;
Olex2 1.3
(compiled 2020.11.12 svn.r5f609507 for OlexSys, GUI svn.r6408)
;
_audit_update_record
;
2022-10-18 deposited with the CCDC.	2022-10-24 downloaded from the CCDC.
;
_cell_angle_alpha 90
_cell_angle_beta 90
_cell_angle_gamma 90
_cell_formula_units_Z 4
_cell_length_a 14.41460(10)
_cell_length_b 14.41460(10)
_cell_length_c 71.4632(4)
_cell_measurement_reflns_used 26672
_cell_measurement_temperature 100.00(10)
_cell_measurement_theta_max 74.6080
_cell_measurement_theta_min 2.4720
_cell_volume 14848.67(17)
_computing_cell_refinement 'CrysAlisPro 1.171.40.84a (Rigaku OD, 2020)'
_computing_data_collection 'CrysAlisPro 1.171.40.84a (Rigaku OD, 2020)'
_computing_data_reduction 'CrysAlisPro 1.171.40.84a (Rigaku OD, 2020)'
_computing_molecular_graphics 'Olex2 1.3 (Dolomanov et al., 2009)'
_computing_publication_material 'Olex2 1.3 (Dolomanov et al., 2009)'
_computing_structure_refinement 'SHELXL 2018/3 (Sheldrick, 2015)'
_computing_structure_solution 'olex2.solve 1.3 (Bourhis et al., 2015)'
_diffrn_ambient_temperature 100.00(10)
_diffrn_detector_area_resol_mean 5.6
_diffrn_detector_type HyPix
_diffrn_measured_fraction_theta_full 0.998
_diffrn_measured_fraction_theta_max 0.978
_diffrn_measurement_details
;
List of Runs (angles in degrees, time in seconds):

  # Type    Start    End  Width  t~exp~   \w     \q     \k     \f   Frames
#--------------------------------------------------------------------------
  1  \w    -22.00  25.00   0.50    3.50    --   43.30 -19.00 -30.00   94
  2  \w     27.00  92.00   0.50    3.50    --   43.30-114.00-131.00  130
  3  \w     86.00 176.00   0.50   18.00    --  109.26  44.00-115.00  180
  4  \w     58.00 102.00   0.50   18.00    --  109.26 -94.00-120.00   88
  5  \w     35.00  60.00   0.50   18.00    --  109.26 -61.00-120.00   50
  6  \w     35.00 104.00   0.50   18.00    --  109.26 -77.00 -90.00  138
  7  \w     35.00  71.00   0.50   18.00    --  109.26 -61.00   0.00   72
  8  \w     36.00  85.00   0.50   18.00    --  109.26 -94.00  90.00   98
  9  \w    -38.00 -13.00   0.50    3.50    --  -43.30 125.00 -60.00   50
 10  \w    -26.00  35.00   0.50    3.50    --  -43.30  19.00-180.00  122
 11  \w   -156.00 -89.00   0.50   18.00    --  -90.25-114.00-131.00  134
;
_diffrn_measurement_device 'four-circle diffractometer'
_diffrn_measurement_device_type 'XtaLAB Synergy, Dualflex, HyPix'
_diffrn_measurement_method '\w scans'
_diffrn_radiation_type CuK\a
_diffrn_radiation_wavelength 1.54184
_diffrn_reflns_av_R_equivalents 0.0449
_diffrn_reflns_av_unetI/netI 0.0424
_diffrn_reflns_Laue_measured_fraction_full 0.998
_diffrn_reflns_Laue_measured_fraction_max 0.978
_diffrn_reflns_limit_h_max 17
_diffrn_reflns_limit_h_min -16
_diffrn_reflns_limit_k_max 16
_diffrn_reflns_limit_k_min -18
_diffrn_reflns_limit_l_max 51
_diffrn_reflns_limit_l_min -88
_diffrn_reflns_number 49848
_diffrn_reflns_point_group_measured_fraction_full 0.996
_diffrn_reflns_point_group_measured_fraction_max 0.965
_diffrn_reflns_theta_full 67.684
_diffrn_reflns_theta_max 75.729
_diffrn_reflns_theta_min 2.473
_exptl_absorpt_coefficient_mu 16.667
_exptl_absorpt_correction_T_max 1.00000
_exptl_absorpt_correction_T_min 0.50372
_exptl_absorpt_correction_type multi-scan
_exptl_absorpt_process_details
;
CrysAlisPro 1.171.40.84a (Rigaku Oxford Diffraction, 2020)
Empirical absorption correction using spherical harmonics,
implemented in SCALE3 ABSPACK scaling algorithm.
;
_exptl_crystal_colour yellow
_exptl_crystal_colour_primary yellow
_exptl_crystal_density_diffrn 1.654
_exptl_crystal_description block
_exptl_crystal_F_000 7360
_exptl_crystal_size_max 0.15
_exptl_crystal_size_mid 0.13
_exptl_crystal_size_min 0.12
_platon_squeeze_details
;
TITL 20211020-lfp-lyl-P 41 21 2    R = 0.06
CELL   14.4146   14.4146   71.4632     90.00     90.00     90.00
SPGR P41212
# Solvent Accessible Volume =      4405
# Electrons Found in S.A.V. =       928
# Note: Atoms in Void are Labelled as Cxxx and Qxxx for all Others
C101 0.977 0.661 0.035 !       2.39 eA-3
Q102 0.642 0.672 0.905 !       2.32 eA-3
C103 0.452 0.508 0.220 !       2.26 eA-3
C104 0.542 0.215 0.191 !       2.23 eA-3
Q105 0.922 0.193 0.304 !       2.10 eA-3
C106 0.751 0.807 0.083 !       2.08 eA-3
Q107 0.433 0.307 0.445 !       2.07 eA-3
Q108 0.184 0.916 0.695 !       2.07 eA-3
C109 0.590 0.722 0.900 !       2.02 eA-3
C110 0.437 0.803 0.704 !       2.00 eA-3
C111 0.224 0.878 0.496 !       1.76 eA-3
Q112 0.550 0.382 0.277 !       1.63 eA-3
C113 0.614 0.863 0.995 !       1.60 eA-3
Q114 0.406 0.353 0.253 !       1.56 eA-3
C115 0.611 0.886 0.012 !       1.33 eA-3
Q116 0.484 0.704 0.826 !       1.32 eA-3
C117 0.892 0.614 0.989 !       1.30 eA-3
C118 0.311 0.138 0.451 !       1.28 eA-3
C119 0.911 0.348 0.287 !       1.26 eA-3
Q120 0.407 0.669 0.121 !       1.25 eA-3
C121 0.673 0.858 0.078 !       1.25 eA-3
C122 0.440 0.223 0.465 !       1.24 eA-3
C123 0.919 0.586 0.992 !       1.20 eA-3
Q124 0.407 0.377 0.452 !       1.19 eA-3
C125 0.612 0.213 0.184 !       1.19 eA-3
Q126 0.249 0.513 0.374 !       1.14 eA-3
C127 0.172 0.609 0.669 !       1.14 eA-3
C128 0.923 0.151 0.319 !       1.12 eA-3
C129 0.582 0.353 0.230 !       1.10 eA-3
C130 0.082 0.146 0.520 !       1.10 eA-3
Q131 0.418 0.356 0.618 !       1.09 eA-3
C132 0.471 0.538 0.719 !       1.08 eA-3
C133 0.246 0.887 0.699 !       1.03 eA-3
Q134 0.744 0.094 0.262 !       1.01 eA-3
Q135 0.080 0.841 0.484 !       1.01 eA-3
C136 0.854 0.887 0.984 !       1.00 eA-3
Q137 0.692 0.135 0.273 !       1.00 eA-3
C138 0.308 0.850 0.686 !       1.00 eA-3
C139 0.060 0.045 0.001 !       0.99 eA-3
Q140 0.242 0.382 0.415 !       0.97 eA-3
Q141 0.140 0.997 0.059 !       0.97 eA-3
Q142 0.726 0.188 0.977 !       0.95 eA-3
Q143 0.110 0.528 0.531 !       0.95 eA-3
C144 0.808 0.685 0.935 !       0.94 eA-3
Q145 0.301 0.825 0.746 !       0.91 eA-3
C146 0.794 0.307 0.196 !       0.89 eA-3
Q147 0.581 0.420 0.212 !       0.88 eA-3
Q148 0.255 0.200 0.495 !       0.86 eA-3
Q149 0.496 0.515 0.472 !       0.85 eA-3
C150 0.930 0.406 0.277 !       0.85 eA-3
Q151 0.424 0.704 0.688 !       0.82 eA-3
C152 0.887 0.891-0.001 !       0.79 eA-3
Q153 0.487 0.694 0.683 !       0.79 eA-3
C154 0.010 0.999 0.501 !       0.79 eA-3
Q155 0.443 0.193 0.222 !       0.79 eA-3
C156 0.390 0.890 0.728 !       0.78 eA-3
Q157 0.736 0.360 0.195 !       0.78 eA-3
C158 0.666 0.149 0.207 !       0.77 eA-3
Q159 0.290 0.576 0.812 !       0.76 eA-3
C160 0.901 0.555 0.990 !       0.75 eA-3
C161 0.140 0.668 0.684 !       0.75 eA-3
C162 0.423 0.680 0.743 !       0.74 eA-3
C163 0.253 0.169 0.429 !       0.74 eA-3
C164 0.568 0.939 0.981 !       0.74 eA-3
Q165 0.175 0.449 0.784 !       0.74 eA-3
C166 0.704 1.002 0.003 !       0.73 eA-3
Q167 0.544 0.511 0.610 !       0.73 eA-3
C168 0.765 0.815 0.019 !       0.71 eA-3
C169 0.737 0.390 0.248 !       0.71 eA-3
Q170 0.127 0.834 0.706 !       0.71 eA-3
Q171 0.629 0.440 0.578 !       0.71 eA-3
Q172 0.539 0.841 0.976 !       0.71 eA-3
C173 0.750 0.860 0.969 !       0.70 eA-3
C174 0.860 0.846-0.001 !       0.70 eA-3
C175 0.672 0.826 0.970 !       0.70 eA-3
Q176 0.108 0.021 0.871 !       0.69 eA-3
Q177 0.923 0.887 0.508 !       0.69 eA-3
Q178 0.203 1.000 0.643 !       0.69 eA-3
C179 0.279 0.992 0.586 !       0.68 eA-3
Q180 0.067 0.533 0.523 !       0.68 eA-3
C181 0.309 0.575 0.764 !       0.68 eA-3
Q182 0.772 0.905 0.035 !       0.67 eA-3
C183 0.531 0.512 0.742 !       0.67 eA-3
Q184 0.203 0.364 0.768 !       0.66 eA-3
Q185 0.748 0.700 0.262 !       0.66 eA-3
Q186 0.363 0.181 0.602 !       0.66 eA-3
C187 0.780 0.728 0.952 !       0.66 eA-3
Q188 0.099 0.862 0.419 !       0.66 eA-3
Q189 0.798 0.339 0.242 !       0.66 eA-3
C190 0.638 0.919 0.993 !       0.64 eA-3
Q191 0.738 0.676 0.117 !       0.64 eA-3
Q192 0.576 0.842 0.890 !       0.62 eA-3
Q193 0.281 0.019 0.721 !       0.62 eA-3
Q194 0.566 0.960 0.016 !       0.62 eA-3
C195 0.253 0.517 0.750 !       0.61 eA-3
Q196 0.391 0.369 0.375 !       0.60 eA-3
C197 0.775 0.669 0.949 !       0.60 eA-3
C198 0.703 0.345 0.263 !       0.60 eA-3
C199 0.761 0.878 0.020 !       0.60 eA-3
;
_refine_diff_density_max 0.935
_refine_diff_density_min -0.850
_refine_diff_density_rms 0.085
_refine_ls_abs_structure_details
;
 Flack x determined using 4765 quotients [(I+)-(I-)]/[(I+)+(I-)]
 (Parsons, Flack and Wagner, Acta Cryst. B69 (2013) 249-259).
;
_refine_ls_abs_structure_Flack 0.001(2)
_refine_ls_extinction_method none
_refine_ls_goodness_of_fit_ref 1.060
_refine_ls_hydrogen_treatment constr
_refine_ls_matrix_type full
_refine_ls_number_parameters 713
_refine_ls_number_reflns 14921
_refine_ls_number_restraints 66
_refine_ls_restrained_S_all 1.078
_refine_ls_R_factor_all 0.0491
_refine_ls_R_factor_gt 0.0411
_refine_ls_shift/su_max 0.001
_refine_ls_shift/su_mean 0.000
_refine_ls_structure_factor_coef Fsqd
_refine_ls_weighting_details 'w=1/[\s^2^(Fo^2^)+(0.0620P)^2^+10.6386P] where P=(Fo^2^+2Fc^2^)/3'
_refine_ls_weighting_scheme calc
_refine_ls_wR_factor_gt 0.1077
_refine_ls_wR_factor_ref 0.1122
_reflns_Friedel_coverage 0.724
_reflns_Friedel_fraction_full 0.992
_reflns_Friedel_fraction_max 0.947
_reflns_number_gt 12933
_reflns_number_total 14921
_reflns_threshold_expression 'I > 2\s(I)'
_cod_data_source_file d2dt02653h2.cif
_cod_data_source_block 20211020-lfp-lyl-101903_sq
_cod_original_cell_volume 14848.7(2)
_cod_database_code 7711551
_shelx_shelxl_version_number 2018/3
_shelx_space_group_comment
;
The symmetry employed for this shelxl refinement is uniquely defined
by the following loop, which should always be used as a source of
symmetry information in preference to the above space-group names.
They are only intended as comments.
;
_shelx_estimated_absorpt_t_max 0.240
_shelx_estimated_absorpt_t_min 0.189
_olex2_refinement_description
;
1. Fixed Uiso
 At 1.2 times of:
  All C(H) groups
 At 1.5 times of:
  All C(H,H,H) groups, All O(H) groups, All O(H,H) groups
2. Restrained distances
 O20-N7 = N7-O18
 1.25 with sigma of 0.02
 O19-N7 = N7-O20
 1.25 with sigma of 0.02
 O18-N7 = N7-O19
 1.25 with sigma of 0.02
 H15A-H23A
 2.1 with sigma of 0.01
 H24A_$1-H22A
 2.11 with sigma of 0.001
 H26A-H9
 2.1 with sigma of 0.01
 O18-O19
 2.165 with sigma of 0.04
 O19-O20
 2.165 with sigma of 0.04
 O20-O18
 2.165 with sigma of 0.04
 Dy1-H14A \\sim Dy1-H14B
 with sigma of 0.02
 O18-O20 \\sim O20-O19
 with sigma of 0.04
 N7-O18 \\sim N7-O20 \\sim N7-O19
 with sigma of 0.02
3. Restrained planarity
 N7, O19, O18, O20
 with sigma of 0.1
4. Uiso/Uaniso restraints and constraints
N7 \\sim O19 \\sim O18 \\sim O20: within 2A with sigma of 0.01 and sigma for
terminal atoms of 0.02 within 2A
Uanis(O26) \\sim Ueq, Uanis(O25) \\sim Ueq: with sigma of 0.01 and sigma for
terminal atoms of 0.02
Uanis(O22) \\sim Ueq, Uanis(C49) \\sim Ueq: with sigma of 0.01 and sigma for
terminal atoms of 0.02
Uanis(O26) \\sim Ueq: with sigma of 0.01 and sigma for terminal atoms of 0.02
Uanis(C48) \\sim Ueq: with sigma of 0.01 and sigma for terminal atoms of 0.02
5. Others
 Fixed Sof: O25(0.5) H25A(0.5) H25B(0.5)
 Fixed X: O23(0.31706) O26(0.56621)
 Fixed Y: O26(0.37594)
 Fixed Z: O26(0.315181)
6.a Riding coordinates:
 O14(H14A,H14B), O1(H1), O22(H22A), O25(H25A,H25B), O24(H24A,H24B), O26(H26A,
 H26B)
6.b Free rotating group:
 O23(H23A,H23B)
6.c Rotating group:
 O15(H15A,H15B), O17(H17A,H17B)
6.d Ternary CH refined with riding coordinates:
 C22(H22), C37(H37), C7(H7)
6.e Aromatic/amide H refined with riding coordinates:
 C24(H24), C26(H26), C28(H28), C27(H27), C20(H20), C19(H19), C18(H18),
 C17(H17), C16(H16), C39(H39), C43(H43), C44(H44), C45(H45), C9(H9), C12(H12),
 C5(H5A), C4(H4), C3(H3), C2(H2), C1(H1A), C13(H13), C35(H35), C34(H34),
 C33(H33), C32(H32), C31(H31), C11(H11)
6.f Fitted hexagon refined as free rotating group:
 C26(C25,C30,C29,C28,C27), C21(C20,C19,C18,C17,C16), C40(C41,C42,C43,C44,C45),
 C6(C5,C4,C3,C2,C1), C36(C35,C34,C33,C32,C31)
6.g Idealised Me refined as rotating group:
 C47(H47A,H47B,H47C), C46(H46A,H46B,H46C), C49(H49A,H49B,H49C), C48(H48A,H48B,
 H48C)
6.h Idealised tetrahedral OH refined as rotating group:
 O5(H5), O21(H21)
;
_platon_squeeze_special_details
;
A solvent mask was calculated and 929 electrons were 
found in a volume of 4379\%A^3^ in 1 void per unit cell. 
This is consistent with the presence of 
9[CH4O], 7[H2O] per Asymmetric Unit 
which account for 928 electrons 
per unit cell.
;
_platon_squeeze_void_probe_radius 1.20
_olex2_submission_special_instructions 'No special instructions were received'
_oxdiff_exptl_absorpt_empirical_details
;
Empirical correction (ABSPACK) includes:
- Absorption correction using spherical harmonics
- Frame scaling
;

loop_
_space_group_symop_operation_xyz
'x, y, z'
'-x, -y, z+1/2'
'-y+1/2, x+1/2, z+1/4'
'y+1/2, -x+1/2, z+3/4'
'-x+1/2, y+1/2, -z+1/4'
'x+1/2, -y+1/2, -z+3/4'
'y, x, -z'
'-y, -x, -z+1/2'

loop_
_atom_site_label
_atom_site_type_symbol
_atom_site_fract_x
_atom_site_fract_y
_atom_site_fract_z
_atom_site_U_iso_or_equiv
_atom_site_adp_type
_atom_site_occupancy
_atom_site_site_symmetry_order
_atom_site_calc_flag
_atom_site_refinement_flags_posn
_atom_site_refinement_flags_adp
_atom_site_refinement_flags_occupancy
_atom_site_disorder_assembly
_atom_site_disorder_group
Dy2 Dy 0.50600(4) 0.62937(3) 0.42144(2) 0.04096(12) Uani 1 1 d . . . . .
Dy3 Dy 0.49700(3) 0.58335(3) 0.47329(2) 0.04044(11) Uani 1 1 d . . . . .
Dy1 Dy 0.39689(4) 0.59276(4) 0.37765(2) 0.04898(14) Uani 1 1 d D . . . .
O7 O 0.5817(4) 0.6632(4) 0.44876(6) 0.0412(12) Uani 1 1 d . . . . .
O8 O 0.6278(4) 0.6589(4) 0.48371(6) 0.0390(11) Uani 1 1 d . . . . .
O12 O 0.3627(4) 0.5892(4) 0.41007(7) 0.0486(13) Uani 1 1 d . . . . .
O9 O 0.4743(4) 0.5961(4) 0.54169(6) 0.0476(13) Uani 1 1 d . . . . .
O5 O 0.4883(5) 0.6929(4) 0.35724(6) 0.0509(14) Uani 1 1 d . . . . .
H5 H 0.494531 0.690428 0.345568 0.076 Uiso 1 1 calc R U . . .
O10 O 0.4744(4) 0.5926(4) 0.50613(6) 0.0450(12) Uani 1 1 d . . . . .
O15 O 0.4328(4) 0.7771(4) 0.42841(7) 0.0510(14) Uani 1 1 d . . . . .
H15A H 0.383939 0.768022 0.434999 0.076 Uiso 1 1 d DR U . . .
H15B H 0.411979 0.801525 0.418277 0.076 Uiso 1 1 d R U . . .
O11 O 0.4067(4) 0.5924(4) 0.44658(6) 0.0449(12) Uani 1 1 d . . . . .
O3 O 0.5216(5) 0.5380(4) 0.39297(6) 0.0528(15) Uani 1 1 d . . . . .
O4 O 0.6067(4) 0.5065(4) 0.42433(6) 0.0471(13) Uani 1 1 d . . . . .
O14 O 0.2874(5) 0.7071(5) 0.37796(6) 0.0539(15) Uani 1 1 d . . . . .
H14A H 0.289923 0.737714 0.367818 0.081 Uiso 1 1 d DR U . . .
H14B H 0.230043 0.695684 0.379478 0.081 Uiso 1 1 d DR U . . .
O6 O 0.4810(4) 0.7141(4) 0.39332(6) 0.0427(12) Uani 1 1 d . . . . .
O16 O 0.4498(4) 0.7461(5) 0.47687(8) 0.0554(15) Uani 1 1 d . . . . .
N4 N 0.6381(5) 0.7205(5) 0.41145(7) 0.0420(14) Uani 1 1 d . . . . .
N6 N 0.3317(5) 0.6032(6) 0.48391(8) 0.0521(18) Uani 1 1 d . . . . .
N3 N 0.6371(5) 0.7513(5) 0.39255(7) 0.0404(14) Uani 1 1 d . . . . .
O17 O 0.4223(5) 0.4334(5) 0.47308(9) 0.0650(17) Uani 1 1 d . . . . .
H17A H 0.374983 0.432103 0.480993 0.097 Uiso 1 1 d R U . . .
H17B H 0.459630 0.389614 0.477559 0.097 Uiso 1 1 d R U . . .
N5 N 0.3201(5) 0.6197(7) 0.50348(8) 0.058(2) Uani 1 1 d . . . . .
O2 O 0.3346(6) 0.5785(5) 0.34736(9) 0.075(2) Uani 1 1 d . . . . .
N2 N 0.4809(6) 0.4762(5) 0.35677(8) 0.056(2) Uani 1 1 d . . . . .
C22 C 0.5442(7) 0.7673(6) 0.36458(9) 0.048(2) Uani 1 1 d . . . . .
H22 H 0.606189 0.767617 0.358284 0.057 Uiso 1 1 calc R U . . .
C38 C 0.3970(6) 0.6119(6) 0.51306(9) 0.0470(19) Uani 1 1 d . . . . .
C24 C 0.7164(6) 0.7373(6) 0.41972(9) 0.0449(18) Uani 1 1 d . . . . .
H24 H 0.764414 0.764723 0.412492 0.054 Uiso 1 1 calc R U . . .
N1 N 0.4406(7) 0.4693(6) 0.33878(9) 0.069(2) Uani 1 1 d . . . . .
C15 C 0.5800(6) 0.4682(5) 0.39274(10) 0.0454(18) Uani 1 1 d . . . . .
O23 O 0.317060 0.8293(8) 0.45647(11) 0.111(4) Uani 1 1 d G . . . .
H23A H 0.341380 0.785885 0.462871 0.166 Uiso 1 1 d DG U . . .
H23B H 0.279020 0.855054 0.463929 0.166 Uiso 1 1 d G U . . .
C26 C 0.8261(3) 0.7375(4) 0.44507(5) 0.0477(19) Uani 1 1 d G . . . .
H26 H 0.870831 0.756084 0.436046 0.057 Uiso 1 1 calc R U . . .
C25 C 0.7360(3) 0.7169(4) 0.43952(4) 0.0409(17) Uani 1 1 d G . . . .
C30 C 0.6706(2) 0.6898(4) 0.45272(5) 0.0392(16) Uani 1 1 d G . . . .
C29 C 0.6953(3) 0.6832(4) 0.47147(5) 0.0394(16) Uani 1 1 d G . . . .
C28 C 0.7854(3) 0.7038(4) 0.47703(4) 0.0431(17) Uani 1 1 d G . . . .
H28 H 0.802308 0.699275 0.489844 0.052 Uiso 1 1 calc R U . . .
C27 C 0.8508(3) 0.7309(4) 0.46382(6) 0.050(2) Uani 1 1 d G . . . .
H27 H 0.912404 0.745010 0.467620 0.060 Uiso 1 1 calc R U . . .
O21 O 0.2926(6) 0.8459(6) 0.40401(10) 0.077(2) Uani 1 1 d . . . . .
H21 H 0.243229 0.837746 0.410041 0.116 Uiso 1 1 calc R U . . .
O1 O 0.3712(6) 0.4508(6) 0.30562(9) 0.085(2) Uani 1 1 d . . . . .
H1 H 0.350441 0.449713 0.294931 0.128 Uiso 1 1 d R U . . .
C10 C 0.5989(7) 0.4126(6) 0.37726(10) 0.053(2) Uani 1 1 d . . . . .
C21 C 0.4976(4) 0.8602(3) 0.36203(7) 0.053(2) Uani 1 1 d G . . . .
C20 C 0.4238(4) 0.8716(4) 0.34973(7) 0.060(2) Uani 1 1 d G . . . .
H20 H 0.398472 0.819369 0.343427 0.073 Uiso 1 1 calc R U . . .
C19 C 0.3870(4) 0.9594(6) 0.34664(9) 0.079(3) Uani 1 1 d G . . . .
H19 H 0.336504 0.967184 0.338232 0.095 Uiso 1 1 calc R U . . .
C18 C 0.4240(6) 1.0358(4) 0.35586(12) 0.097(4) Uani 1 1 d G . . . .
H18 H 0.398796 1.095844 0.353750 0.116 Uiso 1 1 calc R U . . .
C17 C 0.4978(6) 1.0245(4) 0.36816(11) 0.097(4) Uani 1 1 d G . . . .
H17 H 0.523057 1.076691 0.374463 0.116 Uiso 1 1 calc R U . . .
C16 C 0.5346(5) 0.9367(5) 0.37125(9) 0.069(3) Uani 1 1 d G . . . .
H16 H 0.585027 0.928876 0.379658 0.082 Uiso 1 1 calc R U . . .
C14 C 0.6298(7) 0.4513(6) 0.40986(10) 0.0479(19) Uani 1 1 d . . . . .
C39 C 0.2541(6) 0.6023(9) 0.47524(11) 0.065(3) Uani 1 1 d . . . . .
H39 H 0.199368 0.611442 0.482405 0.078 Uiso 1 1 calc R U . . .
C40 C 0.2435(4) 0.5881(6) 0.45479(5) 0.068(3) Uani 1 1 d G . . . .
C41 C 0.3146(3) 0.5897(5) 0.44166(6) 0.051(2) Uani 1 1 d G . . . .
C42 C 0.2940(3) 0.5842(5) 0.42269(6) 0.0497(19) Uani 1 1 d G . . . .
C43 C 0.2022(4) 0.5772(6) 0.41686(5) 0.069(3) Uani 1 1 d G . . . .
H43 H 0.188139 0.573479 0.403894 0.083 Uiso 1 1 calc R U . . .
C44 C 0.1311(3) 0.5757(7) 0.42999(7) 0.094(5) Uani 1 1 d G . . . .
H44 H 0.068446 0.570926 0.426008 0.113 Uiso 1 1 calc R U . . .
C45 C 0.1518(3) 0.5812(7) 0.44896(6) 0.094(5) Uani 1 1 d G . . . .
H45 H 0.103173 0.580120 0.457941 0.113 Uiso 1 1 calc R U . . .
C9 C 0.5490(8) 0.4230(7) 0.35998(10) 0.064(3) Uani 1 1 d . . . . .
H9 H 0.569379 0.385710 0.349812 0.076 Uiso 1 1 calc DR U . . .
C12 C 0.7129(8) 0.3266(7) 0.39467(12) 0.063(3) Uani 1 1 d . . . . .
H12 H 0.757108 0.277790 0.395300 0.075 Uiso 1 1 calc R U . . .
C23 C 0.5557(6) 0.7427(6) 0.38526(9) 0.0425(17) Uani 1 1 d . . . . .
C37 C 0.3911(6) 0.6337(7) 0.53394(10) 0.0480(19) Uani 1 1 d . . . . .
H37 H 0.336569 0.600531 0.539417 0.058 Uiso 1 1 calc R U . . .
C6 C 0.2204(5) 0.4801(5) 0.31961(10) 0.073(3) Uani 1 1 d G . . . .
C5 C 0.2031(5) 0.3874(5) 0.32372(12) 0.085(4) Uani 1 1 d G . . . .
H5A H 0.253083 0.344729 0.324597 0.102 Uiso 1 1 calc R U . . .
C4 C 0.1126(6) 0.3573(5) 0.32655(13) 0.102(4) Uani 1 1 d G . . . .
H4 H 0.100705 0.293978 0.329361 0.122 Uiso 1 1 calc R U . . .
C3 C 0.0394(5) 0.4198(7) 0.32527(13) 0.109(5) Uani 1 1 d G . . . .
H3 H -0.022463 0.399181 0.327204 0.131 Uiso 1 1 calc R U . . .
C2 C 0.0567(6) 0.5124(6) 0.32116(13) 0.104(5) Uani 1 1 d G . . . .
H2 H 0.006745 0.555136 0.320283 0.125 Uiso 1 1 calc R U . . .
C1 C 0.1473(7) 0.5426(4) 0.31833(11) 0.099(5) Uani 1 1 d G . . . .
H1A H 0.159122 0.605889 0.315518 0.119 Uiso 1 1 calc R U . . .
O19 O 0.0084(7) 0.8498(10) 0.4320(2) 0.149(5) Uani 1 1 d D U . . .
C13 C 0.6946(7) 0.3819(6) 0.41058(10) 0.053(2) Uani 1 1 d . . . . .
H13 H 0.727580 0.370847 0.421873 0.063 Uiso 1 1 calc R U . . .
C36 C 0.3816(5) 0.7365(4) 0.53775(8) 0.056(2) Uani 1 1 d G . . . .
C35 C 0.2954(4) 0.7742(5) 0.54194(10) 0.075(3) Uani 1 1 d G . . . .
H35 H 0.241707 0.735919 0.541861 0.090 Uiso 1 1 calc R U . . .
C34 C 0.2876(5) 0.8679(6) 0.54626(11) 0.097(4) Uani 1 1 d G . . . .
H34 H 0.228576 0.893664 0.549124 0.116 Uiso 1 1 calc R U . . .
C33 C 0.3660(7) 0.9239(4) 0.54638(13) 0.111(5) Uani 1 1 d G . . . .
H33 H 0.360710 0.987963 0.549327 0.133 Uiso 1 1 calc R U . . .
C32 C 0.4523(6) 0.8862(5) 0.54218(14) 0.099(4) Uani 1 1 d G . . . .
H32 H 0.505975 0.924518 0.542267 0.118 Uiso 1 1 calc R U . . .
C31 C 0.4601(4) 0.7925(6) 0.53787(11) 0.084(3) Uani 1 1 d G . . . .
H31 H 0.519108 0.766773 0.535003 0.101 Uiso 1 1 calc R U . . .
C8 C 0.3661(8) 0.5228(7) 0.33555(12) 0.067(3) Uani 1 1 d . . . . .
N7 N 0.0898(7) 0.8339(11) 0.43569(13) 0.123(4) Uani 1 1 d D U . . .
C47 C 0.5088(10) 0.8291(8) 0.47864(19) 0.086(3) Uani 1 1 d . . . . .
H47A H 0.556545 0.828146 0.468890 0.129 Uiso 1 1 calc R U . . .
H47B H 0.538424 0.829440 0.490982 0.129 Uiso 1 1 calc R U . . .
H47C H 0.470556 0.884892 0.477235 0.129 Uiso 1 1 calc R U . . .
C11 C 0.6667(8) 0.3440(6) 0.37844(11) 0.061(3) Uani 1 1 d . . . . .
H11 H 0.680948 0.308363 0.367635 0.074 Uiso 1 1 calc R U . . .
C7 C 0.3193(9) 0.5134(9) 0.31657(13) 0.077(3) Uani 1 1 d . . . . .
H7 H 0.318082 0.575274 0.310263 0.093 Uiso 1 1 calc R U . . .
O22 O 0.7937(10) 1.0450(9) 0.47826(15) 0.155(5) Uani 1 1 d . U . . .
H22A H 0.749506 1.080734 0.478489 0.233 Uiso 1 1 d DR U . . .
O18 O 0.1243(11) 0.8299(12) 0.45113(15) 0.174(6) Uani 1 1 d D U . . .
C46 C 0.2456(16) 0.4075(15) 0.3731(2) 0.147(8) Uani 1 1 d . . . . .
H46A H 0.275901 0.379642 0.362238 0.221 Uiso 1 1 calc R U . . .
H46B H 0.194057 0.446776 0.368990 0.221 Uiso 1 1 calc R U . . .
H46C H 0.221844 0.358368 0.381322 0.221 Uiso 1 1 calc R U . . .
O20 O 0.1352(10) 0.8259(14) 0.42120(17) 0.206(7) Uani 1 1 d D U . . .
O13 O 0.3044(9) 0.4569(7) 0.38217(11) 0.114(4) Uani 1 1 d . . . . .
O25 O 0.3092(19) 0.3629(18) 0.5004(5) 0.149(12) Uani 0.5 1 d . U P A -1
H25A H 0.316773 0.326459 0.491853 0.224 Uiso 0.5 1 d R U P A -1
H25B H 0.255573 0.373059 0.502503 0.224 Uiso 0.5 1 d R U P A -1
O24 O 0.1471(7) 0.6044(10) 0.51864(16) 0.169(7) Uani 1 1 d . . . . .
H24A H 0.172411 0.645887 0.511926 0.254 Uiso 1 1 d R U . . .
H24B H 0.184141 0.558626 0.518166 0.254 Uiso 1 1 d R U . . .
C49 C 0.7505(17) 0.9563(12) 0.4833(3) 0.153(8) Uani 1 1 d . U . . .
H49A H 0.739695 0.919533 0.472010 0.230 Uiso 1 1 calc R U . . .
H49B H 0.691197 0.967976 0.489626 0.230 Uiso 1 1 calc R U . . .
H49C H 0.791703 0.922049 0.491788 0.230 Uiso 1 1 calc R U . . .
O26 O 0.566210 0.375940 0.315181 0.208(8) Uani 1 1 d . U . . .
H26A H 0.526050 0.361430 0.323370 0.312 Uiso 1 1 d DR U . . .
H26B H 0.562510 0.434640 0.314350 0.312 Uiso 1 1 d R U . . .
C48 C 0.2905(14) 0.9359(11) 0.3951(2) 0.119(6) Uani 1 1 d . U . . .
H48A H 0.240138 0.937692 0.385924 0.179 Uiso 1 1 calc R U . . .
H48B H 0.349828 0.947181 0.388803 0.179 Uiso 1 1 calc R U . . .
H48C H 0.280271 0.983950 0.404603 0.179 Uiso 1 1 calc R U . . .

loop_
_atom_site_aniso_label
_atom_site_aniso_U_11
_atom_site_aniso_U_22
_atom_site_aniso_U_33
_atom_site_aniso_U_23
_atom_site_aniso_U_13
_atom_site_aniso_U_12
Dy2 0.0541(3) 0.0488(3) 0.01999(17) 0.00138(15) -0.00336(17) -0.0013(2)
Dy3 0.0473(3) 0.0529(3) 0.02113(17) 0.00341(15) -0.00279(17) -0.0036(2)
Dy1 0.0675(3) 0.0528(3) 0.02663(19) 0.00030(18) -0.0109(2) 0.0003(3)
O7 0.054(3) 0.051(3) 0.0182(19) 0.0034(19) -0.003(2) -0.005(2)
O8 0.043(3) 0.053(3) 0.021(2) 0.0018(19) 0.0000(19) -0.008(2)
O12 0.052(3) 0.067(4) 0.027(2) 0.003(2) -0.010(2) -0.011(3)
O9 0.048(3) 0.066(4) 0.029(2) 0.000(2) -0.001(2) 0.005(3)
O5 0.072(4) 0.060(3) 0.021(2) -0.005(2) -0.005(2) 0.001(3)
O10 0.043(3) 0.070(4) 0.023(2) 0.001(2) 0.0020(19) -0.003(3)
O15 0.060(4) 0.055(4) 0.038(3) -0.001(2) -0.001(2) 0.004(3)
O11 0.042(3) 0.069(4) 0.024(2) 0.007(2) -0.0052(19) -0.003(3)
O3 0.075(4) 0.054(3) 0.029(2) -0.004(2) -0.015(2) 0.016(3)
O4 0.066(4) 0.054(3) 0.021(2) -0.001(2) -0.004(2) 0.011(3)
O14 0.065(4) 0.068(4) 0.029(2) 0.001(2) -0.007(2) 0.006(3)
O6 0.055(3) 0.052(3) 0.021(2) 0.002(2) -0.004(2) 0.001(2)
O16 0.057(4) 0.065(4) 0.045(3) 0.005(3) 0.003(3) 0.008(3)
N4 0.055(4) 0.054(4) 0.017(2) -0.002(2) 0.001(2) 0.000(3)
N6 0.052(4) 0.085(6) 0.020(3) 0.004(3) -0.005(2) 0.000(4)
N3 0.050(4) 0.051(4) 0.020(2) 0.000(2) 0.002(2) -0.003(3)
O17 0.066(4) 0.069(4) 0.059(3) 0.016(3) -0.012(3) -0.018(3)
N5 0.043(4) 0.105(7) 0.027(3) 0.005(3) 0.000(3) 0.000(4)
O2 0.115(6) 0.059(4) 0.050(3) -0.012(3) -0.041(4) 0.009(4)
N2 0.081(6) 0.057(5) 0.031(3) -0.001(3) -0.023(3) 0.001(4)
C22 0.061(5) 0.060(5) 0.022(3) 0.005(3) 0.003(3) -0.001(4)
C38 0.051(5) 0.065(5) 0.025(3) 0.008(3) -0.003(3) -0.001(4)
C24 0.055(5) 0.062(5) 0.018(3) -0.002(3) 0.008(3) -0.001(4)
N1 0.105(7) 0.070(5) 0.032(3) -0.009(3) -0.022(4) 0.007(5)
C15 0.066(5) 0.041(4) 0.029(3) 0.000(3) -0.003(3) 0.007(4)
O23 0.115(8) 0.151(10) 0.066(5) 0.005(5) 0.001(5) 0.063(7)
C26 0.048(5) 0.069(6) 0.026(3) -0.001(3) 0.007(3) -0.007(4)
C25 0.044(4) 0.058(5) 0.021(3) 0.001(3) 0.001(3) -0.004(3)
C30 0.049(4) 0.045(4) 0.023(3) -0.001(3) 0.000(3) 0.002(3)
C29 0.048(4) 0.046(4) 0.025(3) 0.000(3) 0.003(3) 0.003(3)
C28 0.049(4) 0.058(5) 0.022(3) -0.002(3) -0.003(3) -0.001(4)
C27 0.049(5) 0.073(6) 0.029(3) -0.001(3) -0.004(3) -0.013(4)
O21 0.087(6) 0.090(6) 0.055(4) -0.014(4) -0.011(4) 0.021(4)
O1 0.110(7) 0.107(6) 0.038(3) -0.016(4) -0.021(4) 0.002(5)
C10 0.085(6) 0.044(4) 0.029(3) -0.003(3) -0.004(4) 0.008(4)
C21 0.063(5) 0.067(6) 0.029(3) 0.008(3) 0.005(4) -0.001(5)
C20 0.063(6) 0.080(7) 0.039(4) 0.016(4) 0.000(4) 0.003(5)
C19 0.070(7) 0.098(9) 0.070(6) 0.033(6) 0.007(5) 0.022(6)
C18 0.111(11) 0.080(9) 0.100(9) 0.016(7) 0.000(8) 0.037(8)
C17 0.126(12) 0.057(7) 0.108(10) -0.008(6) -0.016(9) 0.012(7)
C16 0.081(7) 0.063(6) 0.062(5) 0.008(5) -0.014(5) 0.004(5)
C14 0.070(6) 0.043(4) 0.031(3) -0.002(3) 0.000(3) -0.002(4)
C39 0.038(4) 0.121(9) 0.036(4) 0.014(5) -0.007(3) -0.010(5)
C40 0.042(5) 0.127(10) 0.033(4) 0.005(5) -0.005(3) -0.001(5)
C41 0.046(4) 0.074(6) 0.034(3) 0.008(4) -0.004(3) -0.010(4)
C42 0.048(5) 0.067(6) 0.033(3) 0.007(4) -0.003(3) -0.008(4)
C43 0.059(6) 0.118(10) 0.030(4) 0.012(5) -0.007(4) -0.006(6)
C44 0.051(6) 0.191(15) 0.040(5) 0.022(7) -0.012(4) -0.022(8)
C45 0.042(5) 0.200(16) 0.040(5) 0.011(7) -0.009(4) -0.014(7)
C9 0.101(8) 0.054(5) 0.035(4) -0.011(4) -0.013(4) 0.009(5)
C12 0.092(8) 0.052(5) 0.044(4) -0.003(4) -0.009(5) 0.013(5)
C23 0.051(5) 0.054(5) 0.023(3) 0.003(3) 0.006(3) 0.003(3)
C37 0.043(4) 0.072(6) 0.029(3) 0.002(3) 0.001(3) -0.001(4)
C6 0.111(9) 0.057(6) 0.049(5) -0.017(4) -0.033(5) 0.022(6)
C5 0.094(9) 0.074(8) 0.088(8) 0.005(6) -0.026(7) 0.007(7)
C4 0.094(11) 0.083(9) 0.128(12) 0.013(8) -0.019(9) 0.021(8)
C3 0.091(10) 0.092(11) 0.143(13) -0.002(9) -0.030(9) 0.013(8)
C2 0.111(12) 0.067(9) 0.135(12) -0.023(8) -0.020(10) 0.010(8)
C1 0.122(12) 0.069(8) 0.105(9) -0.023(7) -0.053(9) 0.011(8)
O19 0.067(6) 0.179(12) 0.201(12) 0.006(10) -0.031(7) -0.028(7)
C13 0.075(6) 0.050(5) 0.034(4) 0.003(3) -0.004(4) 0.007(4)
C36 0.050(5) 0.083(7) 0.035(4) 0.006(4) -0.002(3) 0.014(5)
C35 0.056(6) 0.107(10) 0.063(6) 0.008(6) 0.002(5) 0.004(6)
C34 0.086(10) 0.108(11) 0.096(9) -0.006(8) 0.002(7) 0.032(9)
C33 0.102(12) 0.072(9) 0.158(15) -0.013(9) -0.022(11) 0.004(8)
C32 0.088(10) 0.069(8) 0.139(12) 0.000(8) -0.003(9) -0.002(7)
C31 0.071(8) 0.083(9) 0.098(8) 0.003(7) 0.021(7) 0.001(6)
C8 0.101(8) 0.061(6) 0.040(4) -0.007(4) -0.023(5) 0.005(5)
N7 0.092(8) 0.211(12) 0.067(6) -0.029(7) 0.003(6) -0.043(8)
C47 0.083(8) 0.064(7) 0.113(9) -0.003(7) 0.003(8) 0.011(6)
C11 0.098(8) 0.047(5) 0.040(4) -0.009(4) -0.001(4) 0.009(5)
C7 0.113(10) 0.074(7) 0.045(5) -0.007(5) -0.032(5) 0.005(7)
O22 0.229(14) 0.153(11) 0.083(6) -0.011(7) 0.050(8) -0.010(10)
O18 0.192(13) 0.230(15) 0.099(7) -0.051(9) -0.071(8) 0.042(11)
C46 0.17(2) 0.143(18) 0.127(14) -0.048(14) -0.013(14) 0.004(15)
O20 0.181(12) 0.318(17) 0.120(8) -0.118(10) 0.063(8) -0.130(12)
O13 0.175(11) 0.115(8) 0.054(4) -0.003(5) 0.002(5) -0.066(8)
O25 0.17(2) 0.16(2) 0.114(12) -0.002(19) 0.018(19) -0.074(18)
O24 0.079(7) 0.31(2) 0.113(8) -0.073(11) 0.011(6) 0.001(10)
C49 0.23(2) 0.091(11) 0.136(13) 0.033(10) 0.070(14) 0.004(12)
O26 0.218(15) 0.314(19) 0.093(8) -0.061(10) -0.028(9) 0.092(14)
C48 0.155(14) 0.093(10) 0.111(10) 0.013(9) 0.033(10) 0.033(10)

loop_
_atom_type_symbol
_atom_type_description
_atom_type_scat_dispersion_real
_atom_type_scat_dispersion_imag
_atom_type_scat_source
C C 0.0181 0.0091 'International Tables Vol C Tables 4.2.6.8 and 6.1.1.4'
Dy Dy -9.8046 9.8477 'International Tables Vol C Tables 4.2.6.8 and 6.1.1.4'
H H 0.0000 0.0000 'International Tables Vol C Tables 4.2.6.8 and 6.1.1.4'
N N 0.0311 0.0180 'International Tables Vol C Tables 4.2.6.8 and 6.1.1.4'
O O 0.0492 0.0322 'International Tables Vol C Tables 4.2.6.8 and 6.1.1.4'

loop_
_geom_angle_atom_site_label_1
_geom_angle_atom_site_label_2
_geom_angle_atom_site_label_3
_geom_angle
_geom_angle_site_symmetry_1
_geom_angle_site_symmetry_3
_geom_angle_publ_flag
Dy1 Dy2 Dy3 145.861(19) . . ?
O7 Dy2 Dy3 38.28(13) . . ?
O7 Dy2 Dy1 175.51(13) . . ?
O7 Dy2 O12 141.73(19) . . ?
O7 Dy2 O15 81.1(2) . . ?
O7 Dy2 O11 71.80(18) . . ?
O7 Dy2 O3 141.6(2) . . ?
O7 Dy2 O4 77.68(19) . . ?
O7 Dy2 O6 133.08(19) . . ?
O7 Dy2 N4 76.17(18) . . ?
O12 Dy2 Dy3 105.84(13) . . ?
O12 Dy2 Dy1 41.38(13) . . ?
O12 Dy2 O15 84.4(2) . . ?
O12 Dy2 O11 70.51(17) . . ?
O12 Dy2 O3 69.6(2) . . ?
O12 Dy2 O4 113.9(2) . . ?
O12 Dy2 O6 72.20(19) . . ?
O12 Dy2 N4 137.80(19) . . ?
O15 Dy2 Dy3 86.43(13) . . ?
O15 Dy2 Dy1 96.82(13) . . ?
O15 Dy2 O3 133.32(18) . . ?
O11 Dy2 Dy3 35.87(12) . . ?
O11 Dy2 Dy1 111.72(12) . . ?
O11 Dy2 O15 77.2(2) . . ?
O11 Dy2 O3 124.8(2) . . ?
O11 Dy2 O6 131.89(19) . . ?
O11 Dy2 N4 145.56(19) . . ?
O3 Dy2 Dy3 136.91(14) . . ?
O3 Dy2 Dy1 38.92(14) . . ?
O4 Dy2 Dy3 78.32(11) . . ?
O4 Dy2 Dy1 104.18(12) . . ?
O4 Dy2 O15 158.67(19) . . ?
O4 Dy2 O11 98.08(19) . . ?
O4 Dy2 O3 66.42(17) . . ?
O4 Dy2 O6 124.55(17) . . ?
O4 Dy2 N4 87.0(2) . . ?
O6 Dy2 Dy3 156.37(13) . . ?
O6 Dy2 Dy1 42.53(13) . . ?
O6 Dy2 O15 69.94(18) . . ?
O6 Dy2 O3 65.53(18) . . ?
O6 Dy2 N4 65.9(2) . . ?
N4 Dy2 Dy3 114.38(13) . . ?
N4 Dy2 Dy1 99.76(13) . . ?
N4 Dy2 O15 85.8(2) . . ?
N4 Dy2 O3 88.5(2) . . ?
O7 Dy3 Dy2 35.75(12) . . ?
O7 Dy3 O10 115.86(19) . 7_556 ?
O7 Dy3 O16 76.21(19) . . ?
O7 Dy3 N6 129.8(2) . . ?
O8 Dy3 Dy2 101.92(11) . . ?
O8 Dy3 O7 66.23(16) . . ?
O8 Dy3 O9 88.1(2) . 7_556 ?
O8 Dy3 O10 70.30(18) . 7_556 ?
O8 Dy3 O10 76.46(17) . . ?
O8 Dy3 O11 134.50(18) . . ?
O8 Dy3 O16 75.0(2) . . ?
O8 Dy3 N6 128.6(2) . . ?
O8 Dy3 O17 142.3(2) . . ?
O9 Dy3 Dy2 69.68(12) 7_556 . ?
O9 Dy3 O7 71.71(19) 7_556 . ?
O9 Dy3 O10 61.91(16) 7_556 7_556 ?
O9 Dy3 O16 147.6(2) 7_556 . ?
O9 Dy3 N6 141.2(2) 7_556 . ?
O9 Dy3 O17 70.9(2) 7_556 . ?
O10 Dy3 Dy2 130.99(11) 7_556 . ?
O10 Dy3 Dy2 165.42(15) . . ?
O10 Dy3 O7 139.19(18) . . ?
O10 Dy3 O9 124.37(18) . 7_556 ?
O10 Dy3 O10 62.5(2) . 7_556 ?
O10 Dy3 O16 78.8(2) . . ?
O10 Dy3 N6 64.27(18) . . ?
O10 Dy3 O17 89.7(2) . . ?
O11 Dy3 Dy2 36.66(13) . . ?
O11 Dy3 O7 70.13(19) . . ?
O11 Dy3 O9 90.20(19) . 7_556 ?
O11 Dy3 O10 137.36(19) . . ?
O11 Dy3 O10 144.37(19) . 7_556 ?
O11 Dy3 O16 82.9(2) . . ?
O11 Dy3 N6 73.13(18) . . ?
O11 Dy3 O17 78.2(2) . . ?
O16 Dy3 Dy2 86.78(13) . . ?
O16 Dy3 O10 132.58(18) . 7_556 ?
O16 Dy3 N6 66.3(2) . . ?
N6 Dy3 Dy2 108.01(13) . . ?
N6 Dy3 O10 114.0(2) . 7_556 ?
O17 Dy3 Dy2 99.60(14) . . ?
O17 Dy3 O7 130.1(2) . . ?
O17 Dy3 O10 72.2(2) . 7_556 ?
O17 Dy3 O16 137.1(3) . . ?
O17 Dy3 N6 71.4(3) . . ?
O12 Dy1 Dy2 39.78(13) . . ?
O12 Dy1 O5 135.23(19) . . ?
O12 Dy1 O6 70.45(18) . . ?
O12 Dy1 N2 131.0(2) . . ?
O12 Dy1 O13 74.6(2) . . ?
O5 Dy1 Dy2 101.55(12) . . ?
O5 Dy1 N2 77.5(2) . . ?
O3 Dy1 Dy2 42.85(13) . . ?
O3 Dy1 O12 71.5(2) . . ?
O3 Dy1 O5 93.8(2) . . ?
O3 Dy1 O14 143.30(19) . . ?
O3 Dy1 O6 68.0(2) . . ?
O3 Dy1 O2 136.3(2) . . ?
O3 Dy1 N2 71.0(2) . . ?
O3 Dy1 O13 95.3(4) . . ?
O14 Dy1 Dy2 101.00(12) . . ?
O14 Dy1 O12 82.1(2) . . ?
O14 Dy1 O5 87.2(2) . . ?
O14 Dy1 O6 79.5(2) . . ?
O14 Dy1 O2 79.0(2) . . ?
O14 Dy1 N2 144.01(18) . . ?
O14 Dy1 O13 101.8(4) . . ?
O6 Dy1 Dy2 41.96(11) . . ?
O6 Dy1 O5 64.88(16) . . ?
O6 Dy1 N2 120.8(2) . . ?
O2 Dy1 Dy2 174.6(2) . . ?
O2 Dy1 O12 145.0(3) . . ?
O2 Dy1 O5 73.0(3) . . ?
O2 Dy1 O6 133.2(2) . . ?
O2 Dy1 N2 65.5(2) . . ?
O2 Dy1 O13 80.8(3) . . ?
N2 Dy1 Dy2 113.82(15) . . ?
O13 Dy1 Dy2 104.5(2) . . ?
O13 Dy1 O5 150.1(2) . . ?
O13 Dy1 O6 144.5(2) . . ?
O13 Dy1 N2 78.7(3) . . ?
Dy2 O7 Dy3 106.0(2) . . ?
C30 O7 Dy2 133.1(3) . . ?
C30 O7 Dy3 117.1(3) . . ?
C29 O8 Dy3 120.2(3) . . ?
Dy2 O12 Dy1 98.8(2) . . ?
C42 O12 Dy2 116.1(3) . . ?
C42 O12 Dy1 144.3(4) . . ?
C37 O9 Dy3 127.5(4) . 7_556 ?
Dy1 O5 H5 128.8 . . ?
C22 O5 Dy1 121.7(4) . . ?
C22 O5 H5 109.5 . . ?
Dy3 O10 Dy3 117.1(2) . 7_556 ?
C38 O10 Dy3 121.7(4) . . ?
C38 O10 Dy3 116.1(4) . 7_556 ?
Dy2 O15 H15A 109.6 . . ?
Dy2 O15 H15B 109.8 . . ?
H15A O15 H15B 103.8 . . ?
Dy3 O11 Dy2 107.5(2) . . ?
C41 O11 Dy2 113.4(3) . . ?
C41 O11 Dy3 138.8(4) . . ?
Dy1 O3 Dy2 98.2(2) . . ?
C15 O3 Dy2 119.0(4) . . ?
C15 O3 Dy1 140.9(5) . . ?
C14 O4 Dy2 122.8(5) . . ?
Dy1 O14 H14A 109.7 . . ?
Dy1 O14 H14B 122.3 . . ?
H14A O14 H14B 104.5 . . ?
Dy2 O6 Dy1 95.5(2) . . ?
C23 O6 Dy2 114.5(5) . . ?
C23 O6 Dy1 116.5(4) . . ?
C47 O16 Dy3 128.6(6) . . ?
N3 N4 Dy2 116.2(4) . . ?
C24 N4 Dy2 130.6(5) . . ?
C24 N4 N3 112.5(6) . . ?
N5 N6 Dy3 115.1(5) . . ?
C39 N6 Dy3 132.9(5) . . ?
C39 N6 N5 111.9(7) . . ?
C23 N3 N4 111.3(6) . . ?
Dy3 O17 H17A 111.0 . . ?
Dy3 O17 H17B 111.4 . . ?
H17A O17 H17B 102.8 . . ?
C38 N5 N6 113.5(7) . . ?
C8 O2 Dy1 122.6(6) . . ?
N1 N2 Dy1 112.5(6) . . ?
C9 N2 Dy1 131.4(5) . . ?
C9 N2 N1 116.1(7) . . ?
O5 C22 H22 109.8 . . ?
O5 C22 C21 111.5(7) . . ?
O5 C22 C23 103.9(6) . . ?
C21 C22 H22 109.8 . . ?
C21 C22 C23 111.8(6) . . ?
C23 C22 H22 109.8 . . ?
O10 C38 N5 124.6(6) . . ?
O10 C38 C37 118.8(7) . . ?
N5 C38 C37 116.5(7) . . ?
N4 C24 H24 117.7 . . ?
N4 C24 C25 124.6(7) . . ?
C25 C24 H24 117.7 . . ?
C8 N1 N2 116.4(8) . . ?
O3 C15 C10 125.2(7) . . ?
O3 C15 C14 116.1(7) . . ?
C10 C15 C14 118.7(8) . . ?
H23A O23 H23B 104.5 . . ?
C25 C26 H26 120.0 . . ?
C25 C26 C27 120.0 . . ?
C27 C26 H26 120.0 . . ?
C26 C25 C24 114.3(4) . . ?
C30 C25 C24 125.3(4) . . ?
C30 C25 C26 120.0 . . ?
O7 C30 C25 125.0(3) . . ?
O7 C30 C29 114.9(3) . . ?
C29 C30 C25 120.0 . . ?
O8 C29 C30 117.1(3) . . ?
O8 C29 C28 122.9(3) . . ?
C30 C29 C28 120.0 . . ?
C29 C28 H28 120.0 . . ?
C29 C28 C27 120.0 . . ?
C27 C28 H28 120.0 . . ?
C26 C27 H27 120.0 . . ?
C28 C27 C26 120.0 . . ?
C28 C27 H27 120.0 . . ?
C48 O21 H21 109.5 . . ?
C7 O1 H1 109.7 . . ?
C15 C10 C9 121.6(8) . . ?
C11 C10 C15 119.9(7) . . ?
C11 C10 C9 118.5(8) . . ?
C20 C21 C22 121.5(5) . . ?
C20 C21 C16 120.0 . . ?
C16 C21 C22 118.4(5) . . ?
C21 C20 H20 120.0 . . ?
C21 C20 C19 120.0 . . ?
C19 C20 H20 120.0 . . ?
C20 C19 H19 120.0 . . ?
C18 C19 C20 120.0 . . ?
C18 C19 H19 120.0 . . ?
C19 C18 H18 120.0 . . ?
C19 C18 C17 120.0 . . ?
C17 C18 H18 120.0 . . ?
C18 C17 H17 120.0 . . ?
C18 C17 C16 120.0 . . ?
C16 C17 H17 120.0 . . ?
C21 C16 H16 120.0 . . ?
C17 C16 C21 120.0 . . ?
C17 C16 H16 120.0 . . ?
O4 C14 C15 115.4(7) . . ?
O4 C14 C13 124.8(7) . . ?
C13 C14 C15 119.8(7) . . ?
N6 C39 H39 117.7 . . ?
N6 C39 C40 124.7(8) . . ?
C40 C39 H39 117.7 . . ?
C41 C40 C39 125.9(5) . . ?
C41 C40 C45 120.0 . . ?
C45 C40 C39 113.8(5) . . ?
O11 C41 C40 122.7(4) . . ?
O11 C41 C42 117.3(4) . . ?
C40 C41 C42 120.0 . . ?
O12 C42 C41 119.6(4) . . ?
O12 C42 C43 120.3(4) . . ?
C43 C42 C41 120.0 . . ?
C42 C43 H43 120.0 . . ?
C42 C43 C44 120.0 . . ?
C44 C43 H43 120.0 . . ?
C43 C44 H44 120.0 . . ?
C45 C44 C43 120.0 . . ?
C45 C44 H44 120.0 . . ?
C40 C45 H45 120.0 . . ?
C44 C45 C40 120.0 . . ?
C44 C45 H45 120.0 . . ?
N2 C9 C10 127.3(8) . . ?
N2 C9 H9 116.3 . . ?
C10 C9 H9 116.3 . . ?
C13 C12 H12 120.3 . . ?
C11 C12 H12 120.3 . . ?
C11 C12 C13 119.3(9) . . ?
O6 C23 N3 127.6(6) . . ?
O6 C23 C22 114.5(7) . . ?
N3 C23 C22 117.8(7) . . ?
O9 C37 C38 104.7(6) . . ?
O9 C37 H37 109.1 . . ?
O9 C37 C36 112.2(7) . . ?
C38 C37 H37 109.1 . . ?
C36 C37 C38 112.5(7) . . ?
C36 C37 H37 109.1 . . ?
C5 C6 C1 120.0 . . ?
C5 C6 C7 120.2(7) . . ?
C1 C6 C7 119.8(7) . . ?
C6 C5 H5A 120.0 . . ?
C4 C5 C6 120.0 . . ?
C4 C5 H5A 120.0 . . ?
C5 C4 H4 120.0 . . ?
C5 C4 C3 120.0 . . ?
C3 C4 H4 120.0 . . ?
C4 C3 H3 120.0 . . ?
C2 C3 C4 120.0 . . ?
C2 C3 H3 120.0 . . ?
C3 C2 H2 120.0 . . ?
C3 C2 C1 120.0 . . ?
C1 C2 H2 120.0 . . ?
C6 C1 H1A 120.0 . . ?
C2 C1 C6 120.0 . . ?
C2 C1 H1A 120.0 . . ?
C14 C13 C12 120.6(8) . . ?
C14 C13 H13 119.7 . . ?
C12 C13 H13 119.7 . . ?
C35 C36 C37 120.2(6) . . ?
C35 C36 C31 120.0 . . ?
C31 C36 C37 119.8(6) . . ?
C36 C35 H35 120.0 . . ?
C34 C35 C36 120.0 . . ?
C34 C35 H35 120.0 . . ?
C35 C34 H34 120.0 . . ?
C33 C34 C35 120.0 . . ?
C33 C34 H34 120.0 . . ?
C34 C33 H33 120.0 . . ?
C34 C33 C32 120.0 . . ?
C32 C33 H33 120.0 . . ?
C33 C32 H32 120.0 . . ?
C33 C32 C31 120.0 . . ?
C31 C32 H32 120.0 . . ?
C36 C31 H31 120.0 . . ?
C32 C31 C36 120.0 . . ?
C32 C31 H31 120.0 . . ?
O2 C8 N1 122.9(8) . . ?
O2 C8 C7 119.9(10) . . ?
N1 C8 C7 117.2(9) . . ?
O19 N7 O20 110.2(13) . . ?
O18 N7 O19 126.8(14) . . ?
O18 N7 O20 123.0(14) . . ?
O16 C47 H47A 109.5 . . ?
O16 C47 H47B 109.5 . . ?
O16 C47 H47C 109.5 . . ?
H47A C47 H47B 109.5 . . ?
H47A C47 H47C 109.5 . . ?
H47B C47 H47C 109.5 . . ?
C10 C11 H11 119.1 . . ?
C12 C11 C10 121.7(8) . . ?
C12 C11 H11 119.1 . . ?
O1 C7 C6 112.0(9) . . ?
O1 C7 C8 108.5(9) . . ?
O1 C7 H7 109.3 . . ?
C6 C7 C8 108.5(9) . . ?
C6 C7 H7 109.3 . . ?
C8 C7 H7 109.3 . . ?
C49 O22 H22A 102.3 . . ?
H46A C46 H46B 109.5 . . ?
H46A C46 H46C 109.5 . . ?
H46B C46 H46C 109.5 . . ?
O13 C46 H46A 109.5 . . ?
O13 C46 H46B 109.5 . . ?
O13 C46 H46C 109.5 . . ?
C46 O13 Dy1 139.1(12) . . ?
H25A O25 H25B 113.1 . . ?
H24A O24 H24B 104.7 . . ?
O22 C49 H49A 109.5 . . ?
O22 C49 H49B 109.5 . . ?
O22 C49 H49C 109.5 . . ?
H49A C49 H49B 109.5 . . ?
H49A C49 H49C 109.5 . . ?
H49B C49 H49C 109.5 . . ?
H26A O26 H26B 104.5 . . ?
O21 C48 H48A 109.5 . . ?
O21 C48 H48B 109.5 . . ?
O21 C48 H48C 109.5 . . ?
H48A C48 H48B 109.5 . . ?
H48A C48 H48C 109.5 . . ?
H48B C48 H48C 109.5 . . ?

loop_
_geom_bond_atom_site_label_1
_geom_bond_atom_site_label_2
_geom_bond_distance
_geom_bond_site_symmetry_2
_geom_bond_publ_flag
Dy2 Dy3 3.7667(5) . ?
Dy2 Dy1 3.5420(6) . ?
Dy2 O7 2.289(4) . ?
Dy2 O12 2.294(5) . ?
Dy2 O15 2.428(6) . ?
Dy2 O11 2.358(5) . ?
Dy2 O3 2.434(5) . ?
Dy2 O4 2.299(5) . ?
Dy2 O6 2.379(5) . ?
Dy2 N4 2.421(7) . ?
Dy3 O7 2.427(5) . ?
Dy3 O8 2.300(5) . ?
Dy3 O9 2.378(6) 7_556 ?
Dy3 O10 2.373(4) . ?
Dy3 O10 2.554(5) 7_556 ?
Dy3 O11 2.314(4) . ?
Dy3 O16 2.456(7) . ?
Dy3 N6 2.517(7) . ?
Dy3 O17 2.414(7) . ?
Dy1 O12 2.370(5) . ?
Dy1 O5 2.438(6) . ?
Dy1 O3 2.248(6) . ?
Dy1 O14 2.282(6) . ?
Dy1 O6 2.405(5) . ?
Dy1 O2 2.352(6) . ?
Dy1 N2 2.552(8) . ?
Dy1 O13 2.391(9) . ?
O7 C30 1.367(6) . ?
O8 C29 1.355(6) . ?
O12 C42 1.342(7) . ?
O9 C37 1.428(10) . ?
O5 H5 0.8400 . ?
O5 C22 1.441(11) . ?
O10 C38 1.253(10) . ?
O15 H15A 0.8570 . ?
O15 H15B 0.8591 . ?
O11 C41 1.374(6) . ?
O3 C15 1.312(10) . ?
O4 C14 1.347(9) . ?
O14 H14A 0.8490 . ?
O14 H14B 0.8505 . ?
O6 C23 1.289(10) . ?
O16 C47 1.473(14) . ?
N4 N3 1.422(7) . ?
N4 C24 1.296(11) . ?
N6 N5 1.429(8) . ?
N6 C39 1.279(11) . ?
N3 C23 1.290(11) . ?
O17 H17A 0.8866 . ?
O17 H17B 0.8888 . ?
N5 C38 1.307(11) . ?
O2 C8 1.250(12) . ?
N2 N1 1.414(9) . ?
N2 C9 1.267(13) . ?
C22 H22 1.0000 . ?
C22 C21 1.510(10) . ?
C22 C23 1.529(9) . ?
C38 C37 1.528(10) . ?
C24 H24 0.9500 . ?
C24 C25 1.473(7) . ?
N1 C8 1.342(14) . ?
C15 C10 1.393(11) . ?
C15 C14 1.439(11) . ?
O23 H23A 0.8509 . ?
O23 H23B 0.8500 . ?
C26 H26 0.9500 . ?
C26 C25 1.3900 . ?
C26 C27 1.3900 . ?
C25 C30 1.3900 . ?
C30 C29 1.3900 . ?
C29 C28 1.3900 . ?
C28 H28 0.9500 . ?
C28 C27 1.3900 . ?
C27 H27 0.9500 . ?
O21 H21 0.8400 . ?
O21 C48 1.446(16) . ?
O1 H1 0.8204 . ?
O1 C7 1.408(14) . ?
C10 C9 1.437(11) . ?
C10 C11 1.392(14) . ?
C21 C20 1.3900 . ?
C21 C16 1.3900 . ?
C20 H20 0.9500 . ?
C20 C19 1.3900 . ?
C19 H19 0.9500 . ?
C19 C18 1.3900 . ?
C18 H18 0.9500 . ?
C18 C17 1.3900 . ?
C17 H17 0.9500 . ?
C17 C16 1.3900 . ?
C16 H16 0.9500 . ?
C14 C13 1.370(13) . ?
C39 H39 0.9500 . ?
C39 C40 1.483(9) . ?
C40 C41 1.3900 . ?
C40 C45 1.3900 . ?
C41 C42 1.3900 . ?
C42 C43 1.3900 . ?
C43 H43 0.9500 . ?
C43 C44 1.3900 . ?
C44 H44 0.9500 . ?
C44 C45 1.3900 . ?
C45 H45 0.9500 . ?
C9 H9 0.9500 . ?
C12 H12 0.9500 . ?
C12 C13 1.413(12) . ?
C12 C11 1.361(13) . ?
C37 H37 1.0000 . ?
C37 C36 1.513(11) . ?
C6 C5 1.3900 . ?
C6 C1 1.3900 . ?
C6 C7 1.519(15) . ?
C5 H5A 0.9500 . ?
C5 C4 1.3900 . ?
C4 H4 0.9500 . ?
C4 C3 1.3900 . ?
C3 H3 0.9500 . ?
C3 C2 1.3900 . ?
C2 H2 0.9500 . ?
C2 C1 1.3900 . ?
C1 H1A 0.9500 . ?
O19 N7 1.224(11) . ?
C13 H13 0.9500 . ?
C36 C35 1.3900 . ?
C36 C31 1.3900 . ?
C35 H35 0.9500 . ?
C35 C34 1.3900 . ?
C34 H34 0.9500 . ?
C34 C33 1.3900 . ?
C33 H33 0.9500 . ?
C33 C32 1.3900 . ?
C32 H32 0.9500 . ?
C32 C31 1.3900 . ?
C31 H31 0.9500 . ?
C8 C7 1.521(12) . ?
N7 O18 1.212(10) . ?
N7 O20 1.230(10) . ?
C47 H47A 0.9800 . ?
C47 H47B 0.9800 . ?
C47 H47C 0.9800 . ?
C11 H11 0.9500 . ?
C7 H7 1.0000 . ?
O22 H22A 0.8197 . ?
O22 C49 1.47(2) . ?
C46 H46A 0.9800 . ?
C46 H46B 0.9800 . ?
C46 H46C 0.9800 . ?
C46 O13 1.28(2) . ?
O25 H25A 0.8100 . ?
O25 H25B 0.8022 . ?
O24 H24A 0.8495 . ?
O24 H24B 0.8494 . ?
C49 H49A 0.9800 . ?
C49 H49B 0.9800 . ?
C49 H49C 0.9800 . ?
O26 H26A 0.8493 . ?
O26 H26B 0.8499 . ?
C48 H48A 0.9800 . ?
C48 H48B 0.9800 . ?
C48 H48C 0.9800 . ?

loop_
_geom_torsion_atom_site_label_1
_geom_torsion_atom_site_label_2
_geom_torsion_atom_site_label_3
_geom_torsion_atom_site_label_4
_geom_torsion
_geom_torsion_site_symmetry_1
_geom_torsion_site_symmetry_2
_geom_torsion_site_symmetry_3
_geom_torsion_site_symmetry_4
_geom_torsion_publ_flag
Dy2 O7 C30 C25 10.7(8) . . . . ?
Dy2 O7 C30 C29 -165.9(4) . . . . ?
Dy2 O12 C42 C41 -9.3(8) . . . . ?
Dy2 O12 C42 C43 168.2(4) . . . . ?
Dy2 O11 C41 C40 -166.5(4) . . . . ?
Dy2 O11 C41 C42 16.3(7) . . . . ?
Dy2 O3 C15 C10 -177.1(7) . . . . ?
Dy2 O3 C15 C14 0.7(10) . . . . ?
Dy2 O4 C14 C15 -6.0(10) . . . . ?
Dy2 O4 C14 C13 174.8(7) . . . . ?
Dy2 O6 C23 N3 -18.6(11) . . . . ?
Dy2 O6 C23 C22 160.4(5) . . . . ?
Dy2 N4 N3 C23 14.7(8) . . . . ?
Dy2 N4 C24 C25 -12.1(12) . . . . ?
Dy3 O7 C30 C25 164.9(3) . . . . ?
Dy3 O7 C30 C29 -11.6(5) . . . . ?
Dy3 O8 C29 C30 21.0(6) . . . . ?
Dy3 O8 C29 C28 -160.9(3) . . . . ?
Dy3 O9 C37 C38 -10.4(9) 7_556 . . . ?
Dy3 O9 C37 C36 -132.7(5) 7_556 . . . ?
Dy3 O10 C38 N5 7.0(13) . . . . ?
Dy3 O10 C38 N5 -146.9(8) 7_556 . . . ?
Dy3 O10 C38 C37 36.9(10) 7_556 . . . ?
Dy3 O10 C38 C37 -169.1(6) . . . . ?
Dy3 O11 C41 C40 6.8(10) . . . . ?
Dy3 O11 C41 C42 -170.4(5) . . . . ?
Dy3 N6 N5 C38 -7.0(11) . . . . ?
Dy3 N6 C39 C40 -0.2(18) . . . . ?
Dy1 O12 C42 C41 -176.6(6) . . . . ?
Dy1 O12 C42 C43 0.9(12) . . . . ?
Dy1 O5 C22 C21 -101.9(6) . . . . ?
Dy1 O5 C22 C23 18.6(9) . . . . ?
Dy1 O3 C15 C10 22.5(15) . . . . ?
Dy1 O3 C15 C14 -159.7(6) . . . . ?
Dy1 O6 C23 N3 -128.8(8) . . . . ?
Dy1 O6 C23 C22 50.2(8) . . . . ?
Dy1 O2 C8 N1 -3.1(16) . . . . ?
Dy1 O2 C8 C7 176.7(8) . . . . ?
Dy1 N2 N1 C8 -0.5(11) . . . . ?
Dy1 N2 C9 C10 1.0(17) . . . . ?
O7 C30 C29 O8 -5.1(6) . . . . ?
O7 C30 C29 C28 176.7(5) . . . . ?
O8 C29 C28 C27 -178.1(6) . . . . ?
O12 C42 C43 C44 -177.5(8) . . . . ?
O9 C37 C36 C35 -141.5(5) . . . . ?
O9 C37 C36 C31 35.6(8) . . . . ?
O5 C22 C21 C20 -16.0(8) . . . . ?
O5 C22 C21 C16 168.8(5) . . . . ?
O5 C22 C23 O6 -43.3(9) . . . . ?
O5 C22 C23 N3 135.8(8) . . . . ?
O10 C38 C37 O9 -18.9(11) . . . . ?
O10 C38 C37 C36 103.2(9) . . . . ?
O11 C41 C42 O12 -5.2(8) . . . . ?
O11 C41 C42 C43 177.3(7) . . . . ?
O3 C15 C10 C9 -5.0(15) . . . . ?
O3 C15 C10 C11 176.1(9) . . . . ?
O3 C15 C14 O4 3.2(12) . . . . ?
O3 C15 C14 C13 -177.5(9) . . . . ?
O4 C14 C13 C12 179.0(9) . . . . ?
N4 N3 C23 O6 2.6(12) . . . . ?
N4 N3 C23 C22 -176.3(7) . . . . ?
N4 C24 C25 C26 177.5(7) . . . . ?
N4 C24 C25 C30 -9.9(11) . . . . ?
N6 N5 C38 O10 0.6(14) . . . . ?
N6 N5 C38 C37 176.8(8) . . . . ?
N6 C39 C40 C41 -11.8(17) . . . . ?
N6 C39 C40 C45 174.1(10) . . . . ?
N3 N4 C24 C25 177.2(7) . . . . ?
N5 N6 C39 C40 179.1(10) . . . . ?
N5 C38 C37 O9 164.6(8) . . . . ?
N5 C38 C37 C36 -73.2(10) . . . . ?
O2 C8 C7 O1 176.6(11) . . . . ?
O2 C8 C7 C6 -61.5(14) . . . . ?
N2 N1 C8 O2 2.3(17) . . . . ?
N2 N1 C8 C7 -177.5(10) . . . . ?
C22 C21 C20 C19 -175.1(7) . . . . ?
C22 C21 C16 C17 175.3(6) . . . . ?
C38 C37 C36 C35 100.7(7) . . . . ?
C38 C37 C36 C31 -82.2(7) . . . . ?
C24 N4 N3 C23 -173.2(7) . . . . ?
C24 C25 C30 O7 11.3(7) . . . . ?
C24 C25 C30 C29 -172.3(7) . . . . ?
N1 N2 C9 C10 -176.4(10) . . . . ?
N1 C8 C7 O1 -3.6(16) . . . . ?
N1 C8 C7 C6 118.3(11) . . . . ?
C15 C10 C9 N2 -4.7(18) . . . . ?
C15 C10 C11 C12 2.8(16) . . . . ?
C15 C14 C13 C12 -0.2(15) . . . . ?
C26 C25 C30 O7 -176.4(6) . . . . ?
C26 C25 C30 C29 0.0 . . . . ?
C25 C26 C27 C28 0.0 . . . . ?
C25 C30 C29 O8 178.2(5) . . . . ?
C25 C30 C29 C28 0.0 . . . . ?
C30 C29 C28 C27 0.0 . . . . ?
C29 C28 C27 C26 0.0 . . . . ?
C27 C26 C25 C24 173.1(6) . . . . ?
C27 C26 C25 C30 0.0 . . . . ?
C10 C15 C14 O4 -178.8(8) . . . . ?
C10 C15 C14 C13 0.4(14) . . . . ?
C21 C22 C23 O6 77.1(9) . . . . ?
C21 C22 C23 N3 -103.8(9) . . . . ?
C21 C20 C19 C18 0.0 . . . . ?
C20 C21 C16 C17 0.0 . . . . ?
C20 C19 C18 C17 0.0 . . . . ?
C19 C18 C17 C16 0.0 . . . . ?
C18 C17 C16 C21 0.0 . . . . ?
C16 C21 C20 C19 0.0 . . . . ?
C14 C15 C10 C9 177.2(9) . . . . ?
C14 C15 C10 C11 -1.7(14) . . . . ?
C39 N6 N5 C38 173.5(10) . . . . ?
C39 C40 C41 O11 9.1(10) . . . . ?
C39 C40 C41 C42 -173.8(10) . . . . ?
C39 C40 C45 C44 174.5(9) . . . . ?
C40 C41 C42 O12 177.5(7) . . . . ?
C40 C41 C42 C43 0.0 . . . . ?
C41 C40 C45 C44 0.0 . . . . ?
C41 C42 C43 C44 0.0 . . . . ?
C42 C43 C44 C45 0.0 . . . . ?
C43 C44 C45 C40 0.0 . . . . ?
C45 C40 C41 O11 -177.1(8) . . . . ?
C45 C40 C41 C42 0.0 . . . . ?
C9 N2 N1 C8 177.4(10) . . . . ?
C9 C10 C11 C12 -176.1(11) . . . . ?
C23 C22 C21 C20 -131.8(6) . . . . ?
C23 C22 C21 C16 53.0(8) . . . . ?
C37 C36 C35 C34 177.1(6) . . . . ?
C37 C36 C31 C32 -177.1(6) . . . . ?
C6 C5 C4 C3 0.0 . . . . ?
C5 C6 C1 C2 0.0 . . . . ?
C5 C6 C7 O1 42.6(10) . . . . ?
C5 C6 C7 C8 -77.2(9) . . . . ?
C5 C4 C3 C2 0.0 . . . . ?
C4 C3 C2 C1 0.0 . . . . ?
C3 C2 C1 C6 0.0 . . . . ?
C1 C6 C5 C4 0.0 . . . . ?
C1 C6 C7 O1 -137.6(7) . . . . ?
C1 C6 C7 C8 102.6(9) . . . . ?
C13 C12 C11 C10 -2.5(17) . . . . ?
C36 C35 C34 C33 0.0 . . . . ?
C35 C36 C31 C32 0.0 . . . . ?
C35 C34 C33 C32 0.0 . . . . ?
C34 C33 C32 C31 0.0 . . . . ?
C33 C32 C31 C36 0.0 . . . . ?
C31 C36 C35 C34 0.0 . . . . ?
C11 C10 C9 N2 174.2(11) . . . . ?
C11 C12 C13 C14 1.2(16) . . . . ?
C7 C6 C5 C4 179.8(7) . . . . ?
C7 C6 C1 C2 -179.8(7) . . . . ?

loop_
_platon_squeeze_void_nr
_platon_squeeze_void_average_x
_platon_squeeze_void_average_y
_platon_squeeze_void_average_z
_platon_squeeze_void_volume
_platon_squeeze_void_count_electrons
_platon_squeeze_void_content
1 -0.255 -0.223 -0.004 4379 929 ' '
